data_7019503
loop_
_publ_author_name
'Tan, Chunhong'
'Jin, Meiliang'
'Ma, Xiao'
'Zhu, Qilong'
'Huang, Yihui'
'Wang, Yanlong'
'Hu, Shengmin'
'Sheng, Tianlu'
'Wu, Xintao'

_publ_section_title
;
 In situ synthesis of nickel tiara-like clusters with two different
 thiolate bridges.
;
_journal_issue 27
_journal_name_full 'Dalton transactions (Cambridge, England : 2003)'
_journal_page_first 8472
_journal_page_last 8476
_journal_paper_doi 10.1039/c2dt30524k
_journal_volume 41
_journal_year 2012
_chemical_formula_sum 'C24 H60 Ni6 S12'
_chemical_formula_weight 1085.70
_chemical_name_systematic
;
?
;
_space_group_IT_number 2
_symmetry_cell_setting triclinic
_symmetry_space_group_name_Hall '-P 1'
_symmetry_space_group_name_H-M 'P -1'
_atom_sites_solution_hydrogens geom
_atom_sites_solution_primary direct
_atom_sites_solution_secondary difmap
_audit_creation_method SHELXL-97
_cell_angle_alpha 118.865(18)
_cell_angle_beta 92.29(2)
_cell_angle_gamma 108.796(12)
_cell_formula_units_Z 1
_cell_length_a 9.827(12)
_cell_length_b 12.125(12)
_cell_length_c 12.340(12)
_cell_measurement_temperature 293(2)
_cell_measurement_theta_max 27.4623
_cell_measurement_theta_min 2.2527
_cell_volume 1185(2)
_computing_cell_refinement 'CrystalClear (Rigaku Inc., 2007)'
_computing_data_collection 'CrystalClear (Rigaku Inc., 2007)'
_computing_data_reduction 'CrystalClear (Rigaku Inc., 2007)'
_computing_structure_refinement 'SHELXL-97 (Sheldrick, 1997)'
_computing_structure_solution 'SHELXS-97 (Sheldrick, 1990)'
_diffrn_ambient_temperature 293(2)
_diffrn_detector_area_resol_mean 28.5714
_diffrn_measured_fraction_theta_full 0.984
_diffrn_measured_fraction_theta_max 0.984
_diffrn_measurement_device_type 'Saturn724+ (2x2 bin mode)'
_diffrn_measurement_method CCD_Profile_fitting
_diffrn_radiation_monochromator graphite
_diffrn_radiation_source 'fine-focus sealed tube'
_diffrn_radiation_type MoK\a
_diffrn_radiation_wavelength 0.71073
_diffrn_reflns_av_R_equivalents 0.0443
_diffrn_reflns_av_sigmaI/netI 0.0676
_diffrn_reflns_limit_h_max 12
_diffrn_reflns_limit_h_min -12
_diffrn_reflns_limit_k_max 15
_diffrn_reflns_limit_k_min -15
_diffrn_reflns_limit_l_max 15
_diffrn_reflns_limit_l_min -15
_diffrn_reflns_number 10046
_diffrn_reflns_theta_full 27.38
_diffrn_reflns_theta_max 27.38
_diffrn_reflns_theta_min 2.60
_exptl_absorpt_coefficient_mu 2.880
_exptl_absorpt_correction_T_max 1.0000
_exptl_absorpt_correction_T_min 0.6402
_exptl_absorpt_correction_type multi-scan
_exptl_absorpt_process_details 'RIGAKU/MSC(2004), CrystalClear Version 1.3.6'
_exptl_crystal_colour black
_exptl_crystal_density_diffrn 1.522
_exptl_crystal_density_method 'not measured'
_exptl_crystal_description prism
_exptl_crystal_F_000 564
_exptl_crystal_size_max 0.25
_exptl_crystal_size_mid 0.15
_exptl_crystal_size_min 0.15
_refine_diff_density_max 0.307
_refine_diff_density_min -0.334
_refine_diff_density_rms 0.075
_refine_ls_extinction_method none
_refine_ls_goodness_of_fit_ref 1.099
_refine_ls_hydrogen_treatment constr
_refine_ls_matrix_type full
_refine_ls_number_parameters 190
_refine_ls_number_reflns 5286
_refine_ls_number_restraints 0
_refine_ls_restrained_S_all 1.099
_refine_ls_R_factor_all 0.1298
_refine_ls_R_factor_gt 0.0749
_refine_ls_shift/su_max 0.000
_refine_ls_shift/su_mean 0.000
_refine_ls_structure_factor_coef Fsqd
_refine_ls_weighting_details 'calc w=1/[\s^2^(Fo^2^)+(0.0554P)^2^+0.7435P] where P=(Fo^2^+2Fc^2^)/3'
_refine_ls_weighting_scheme calc
_refine_ls_wR_factor_gt 0.1420
_refine_ls_wR_factor_ref 0.1716
_reflns_number_gt 3245
_reflns_number_total 5286
_reflns_threshold_expression >2sigma(I)
_cod_data_source_file c2dt30524k.txt
_cod_data_source_block a
_cod_depositor_comments
;
The following automatic conversions were performed:

'_symmetry_cell_setting' value 'Triclinic' changed to 'triclinic'
according to /home/saulius/struct/CIF-dictionaries/cif_core.dic
dictionary named 'cif_core.dic' version 2.4.1 from
2010-06-29.

'_exptl_absorpt_correction_type' value 'Multi-scan'
changed to 'multi-scan' according to
/home/saulius/struct/CIF-dictionaries/cif_core.dic dictionary named
'cif_core.dic' version 2.4.1 from 2010-06-29.

Automatic conversion script
Id: cif_fix_values 1891 2012-01-12 08:04:46Z andrius 
;
_cod_original_sg_symbol_H-M P-1
_cod_database_code 7019503

loop_
_symmetry_equiv_pos_as_xyz
'x, y, z'
'-x, -y, -z'

loop_
_atom_site_label
_atom_site_type_symbol
_atom_site_fract_x
_atom_site_fract_y
_atom_site_fract_z
_atom_site_U_iso_or_equiv
_atom_site_adp_type
_atom_site_occupancy
_atom_site_symmetry_multiplicity
_atom_site_calc_flag
_atom_site_refinement_flags
Ni1 Ni 0.10941(10) 0.63872(10) -0.13587(9) 0.0695(3) Uani 1 1 d .
Ni2 Ni 0.24876(10) 0.76310(10) 0.13448(9) 0.0699(3) Uani 1 1 d .
Ni3 Ni 0.14060(10) 0.62596(10) 0.27201(8) 0.0701(3) Uani 1 1 d .
S1 S 0.1509(2) 0.8381(2) 0.03444(19) 0.0792(6) Uani 1 1 d .
S2 S 0.3287(2) 0.6753(2) -0.0412(2) 0.0764(5) Uani 1 1 d .
S3 S 0.3603(2) 0.7022(2) 0.2406(2) 0.0835(6) Uani 1 1 d .
S4 S 0.1391(2) 0.8181(2) 0.29504(19) 0.0783(6) Uani 1 1 d .
S5 S -0.0743(2) 0.5533(2) 0.31257(19) 0.0808(6) Uani 1 1 d .
S6 S 0.1253(2) 0.4182(2) 0.21393(18) 0.0767(5) Uani 1 1 d .
C1 C -0.0188(9) 0.8607(9) 0.0786(8) 0.103(3) Uani 1 1 d .
H1A H -0.0558 0.8935 0.0319 0.154 Uiso 1 1 calc R
H1B H 0.0027 0.9258 0.1683 0.154 Uiso 1 1 calc R
H1C H -0.0919 0.7747 0.0589 0.154 Uiso 1 1 calc R
C2 C 0.4678(10) 0.8209(9) -0.0406(9) 0.095(3) Uani 1 1 d .
H2A H 0.4290 0.8923 -0.0176 0.114 Uiso 1 1 calc R
C3 C 0.6068(11) 0.8776(13) 0.0593(13) 0.167(5) Uani 1 1 d .
H3A H 0.6801 0.9535 0.0607 0.250 Uiso 1 1 calc R
H3B H 0.6441 0.8076 0.0391 0.250 Uiso 1 1 calc R
H3C H 0.5841 0.9078 0.1413 0.250 Uiso 1 1 calc R
C4 C 0.4965(15) 0.7755(12) -0.1697(12) 0.179(6) Uani 1 1 d .
H4A H 0.5687 0.8514 -0.1689 0.269 Uiso 1 1 calc R
H4B H 0.4062 0.7413 -0.2298 0.269 Uiso 1 1 calc R
H4C H 0.5330 0.7043 -0.1939 0.269 Uiso 1 1 calc R
C5 C 0.4222(10) 0.5682(10) 0.1419(10) 0.114(3) Uani 1 1 d .
H5A H 0.4699 0.5466 0.1942 0.171 Uiso 1 1 calc R
H5B H 0.4909 0.5988 0.0995 0.171 Uiso 1 1 calc R
H5C H 0.3388 0.4882 0.0797 0.171 Uiso 1 1 calc R
C6 C 0.2818(10) 0.9617(9) 0.4383(8) 0.100(3) Uani 1 1 d .
H6A H 0.3696 0.9406 0.4412 0.120 Uiso 1 1 calc R
C7 C 0.2234(13) 0.9799(11) 0.5551(9) 0.145(4) Uani 1 1 d .
H7A H 0.2975 1.0547 0.6303 0.218 Uiso 1 1 calc R
H7B H 0.1994 0.8976 0.5569 0.218 Uiso 1 1 calc R
H7C H 0.1362 0.9990 0.5522 0.218 Uiso 1 1 calc R
C8 C 0.3231(13) 1.0903(10) 0.4303(10) 0.142(4) Uani 1 1 d .
H8A H 0.3978 1.1659 0.5047 0.213 Uiso 1 1 calc R
H8B H 0.2371 1.1105 0.4255 0.213 Uiso 1 1 calc R
H8C H 0.3604 1.0750 0.3557 0.213 Uiso 1 1 calc R
C9 C -0.1943(9) 0.6362(9) 0.3009(9) 0.109(3) Uani 1 1 d .
H9A H -0.2863 0.6001 0.3197 0.164 Uiso 1 1 calc R
H9B H -0.2128 0.6193 0.2162 0.164 Uiso 1 1 calc R
H9C H -0.1472 0.7329 0.3608 0.164 Uiso 1 1 calc R
C10 C 0.1358(11) 0.4086(10) 0.3588(8) 0.097(3) Uani 1 1 d .
H10A H 0.0737 0.4513 0.4103 0.116 Uiso 1 1 calc R
C11 C 0.2944(14) 0.4857(16) 0.4331(12) 0.186(6) Uani 1 1 d .
H11A H 0.3030 0.4823 0.5091 0.278 Uiso 1 1 calc R
H11B H 0.3262 0.5793 0.4556 0.278 Uiso 1 1 calc R
H11C H 0.3553 0.4448 0.3820 0.278 Uiso 1 1 calc R
C12 C 0.0803(18) 0.2606(13) 0.3191(12) 0.189(6) Uani 1 1 d .
H12A H 0.0850 0.2539 0.3934 0.284 Uiso 1 1 calc R
H12B H 0.1407 0.2188 0.2680 0.284 Uiso 1 1 calc R
H12C H -0.0203 0.2145 0.2704 0.284 Uiso 1 1 calc R

loop_
_atom_site_aniso_label
_atom_site_aniso_U_11
_atom_site_aniso_U_22
_atom_site_aniso_U_33
_atom_site_aniso_U_23
_atom_site_aniso_U_13
_atom_site_aniso_U_12
Ni1 0.0681(6) 0.0620(6) 0.0685(6) 0.0259(5) 0.0196(5) 0.0269(5)
Ni2 0.0597(6) 0.0609(6) 0.0739(6) 0.0250(5) 0.0125(4) 0.0232(5)
Ni3 0.0632(6) 0.0683(6) 0.0644(6) 0.0235(5) 0.0147(4) 0.0274(5)
S1 0.0836(14) 0.0620(12) 0.0795(13) 0.0260(10) 0.0143(10) 0.0324(11)
S2 0.0686(12) 0.0662(12) 0.0860(13) 0.0326(10) 0.0227(10) 0.0278(10)
S3 0.0620(12) 0.0932(16) 0.0946(15) 0.0462(12) 0.0182(10) 0.0345(12)
S4 0.0699(12) 0.0705(13) 0.0752(13) 0.0226(10) 0.0145(10) 0.0304(11)
S5 0.0757(13) 0.0741(13) 0.0739(13) 0.0229(10) 0.0273(10) 0.0321(11)
S6 0.0748(12) 0.0778(14) 0.0717(12) 0.0314(10) 0.0192(10) 0.0355(11)
C1 0.103(7) 0.099(7) 0.096(6) 0.032(5) 0.021(5) 0.060(6)
C2 0.079(6) 0.086(6) 0.109(7) 0.050(5) 0.028(5) 0.018(5)
C3 0.076(7) 0.168(13) 0.241(16) 0.126(12) 0.003(8) 0.005(8)
C4 0.222(15) 0.128(11) 0.159(12) 0.074(10) 0.103(11) 0.031(10)
C5 0.110(7) 0.133(9) 0.161(9) 0.092(8) 0.071(7) 0.090(7)
C6 0.098(7) 0.088(7) 0.079(6) 0.022(5) 0.000(5) 0.033(6)
C7 0.164(11) 0.123(10) 0.084(7) 0.024(6) 0.019(7) 0.031(8)
C8 0.161(11) 0.081(8) 0.125(9) 0.031(7) 0.003(8) 0.018(7)
C9 0.084(6) 0.084(6) 0.124(8) 0.022(5) 0.024(5) 0.046(5)
C10 0.105(7) 0.107(7) 0.086(6) 0.052(6) 0.021(5) 0.048(6)
C11 0.133(11) 0.28(2) 0.135(11) 0.116(12) 0.011(9) 0.071(12)
C12 0.30(2) 0.131(12) 0.149(12) 0.089(10) 0.037(12) 0.074(13)

loop_
_atom_type_symbol
_atom_type_description
_atom_type_scat_dispersion_real
_atom_type_scat_dispersion_imag
_atom_type_scat_source
C C 0.0033 0.0016 'International Tables Vol C Tables 4.2.6.8 and 6.1.1.4'
H H 0.0000 0.0000 'International Tables Vol C Tables 4.2.6.8 and 6.1.1.4'
S S 0.1246 0.1234 'International Tables Vol C Tables 4.2.6.8 and 6.1.1.4'
Ni Ni 0.3393 1.1124 'International Tables Vol C Tables 4.2.6.8 and 6.1.1.4'

loop_
_geom_angle_atom_site_label_1
_geom_angle_atom_site_label_2
_geom_angle_atom_site_label_3
_geom_angle
_geom_angle_site_symmetry_1
_geom_angle_site_symmetry_3
S5 Ni1 S1 176.17(9) 2_565 .
S5 Ni1 S6 82.02(9) 2_565 2_565
S1 Ni1 S6 98.43(9) . 2_565
S5 Ni1 S2 97.98(9) 2_565 .
S1 Ni1 S2 82.24(9) . .
S6 Ni1 S2 169.86(9) 2_565 .
S5 Ni1 Ni3 48.14(8) 2_565 2_565
S1 Ni1 Ni3 134.60(8) . 2_565
S6 Ni1 Ni3 48.63(8) 2_565 2_565
S2 Ni1 Ni3 124.64(9) . 2_565
S5 Ni1 Ni2 134.71(8) 2_565 .
S1 Ni1 Ni2 47.77(7) . .
S6 Ni1 Ni2 125.78(7) 2_565 .
S2 Ni1 Ni2 48.14(6) . .
Ni3 Ni1 Ni2 120.55(5) 2_565 .
S3 Ni2 S1 175.88(9) . .
S3 Ni2 S4 81.88(11) . .
S1 Ni2 S4 98.64(11) . .
S3 Ni2 S2 98.01(11) . .
S1 Ni2 S2 82.13(11) . .
S4 Ni2 S2 170.74(9) . .
S3 Ni2 Ni3 48.23(9) . .
S1 Ni2 Ni3 134.75(9) . .
S4 Ni2 Ni3 48.74(8) . .
S2 Ni2 Ni3 125.00(9) . .
S3 Ni2 Ni1 134.89(9) . .
S1 Ni2 Ni1 47.70(8) . .
S4 Ni2 Ni1 126.53(10) . .
S2 Ni2 Ni1 48.07(9) . .
Ni3 Ni2 Ni1 121.03(8) . .
S3 Ni3 S5 177.32(9) . .
S3 Ni3 S6 97.96(9) . .
S5 Ni3 S6 82.08(9) . .
S3 Ni3 S4 81.94(9) . .
S5 Ni3 S4 98.49(9) . .
S6 Ni3 S4 170.12(9) . .
S3 Ni3 Ni2 48.30(6) . .
S5 Ni3 Ni2 133.71(7) . .
S6 Ni3 Ni2 124.56(8) . .
S4 Ni3 Ni2 48.75(7) . .
S3 Ni3 Ni1 133.45(8) . 2_565
S5 Ni3 Ni1 48.26(7) . 2_565
S6 Ni3 Ni1 48.58(9) . 2_565
S4 Ni3 Ni1 125.26(10) . 2_565
Ni2 Ni3 Ni1 118.42(8) . 2_565
C1 S1 Ni1 113.5(3) . .
C1 S1 Ni2 113.6(3) . .
Ni1 S1 Ni2 84.52(11) . .
C2 S2 Ni1 107.9(3) . .
C2 S2 Ni2 106.6(3) . .
Ni1 S2 Ni2 83.79(11) . .
C5 S3 Ni3 113.6(3) . .
C5 S3 Ni2 113.8(3) . .
Ni3 S3 Ni2 83.46(10) . .
C6 S4 Ni3 107.9(3) . .
C6 S4 Ni2 107.0(3) . .
Ni3 S4 Ni2 82.51(8) . .
C9 S5 Ni3 113.5(3) . .
C9 S5 Ni1 113.6(3) . 2_565
Ni3 S5 Ni1 83.60(9) . 2_565
C10 S6 Ni1 107.6(3) . 2_565
C10 S6 Ni3 107.4(3) . .
Ni1 S6 Ni3 82.79(7) 2_565 .
S1 C1 H1A 109.5 . .
S1 C1 H1B 109.5 . .
H1A C1 H1B 109.5 . .
S1 C1 H1C 109.5 . .
H1A C1 H1C 109.5 . .
H1B C1 H1C 109.5 . .
C4 C2 C3 112.1(9) . .
C4 C2 S2 109.8(7) . .
C3 C2 S2 108.6(7) . .
C4 C2 H2A 108.8 . .
C3 C2 H2A 108.8 . .
S2 C2 H2A 108.8 . .
C2 C3 H3A 109.5 . .
C2 C3 H3B 109.5 . .
H3A C3 H3B 109.5 . .
C2 C3 H3C 109.5 . .
H3A C3 H3C 109.5 . .
H3B C3 H3C 109.5 . .
C2 C4 H4A 109.5 . .
C2 C4 H4B 109.5 . .
H4A C4 H4B 109.5 . .
C2 C4 H4C 109.5 . .
H4A C4 H4C 109.5 . .
H4B C4 H4C 109.5 . .
S3 C5 H5A 109.5 . .
S3 C5 H5B 109.5 . .
H5A C5 H5B 109.5 . .
S3 C5 H5C 109.5 . .
H5A C5 H5C 109.5 . .
H5B C5 H5C 109.5 . .
C7 C6 C8 112.0(8) . .
C7 C6 S4 109.1(7) . .
C8 C6 S4 108.8(7) . .
C7 C6 H6A 109.0 . .
C8 C6 H6A 109.0 . .
S4 C6 H6A 109.0 . .
C6 C7 H7A 109.5 . .
C6 C7 H7B 109.5 . .
H7A C7 H7B 109.5 . .
C6 C7 H7C 109.5 . .
H7A C7 H7C 109.5 . .
H7B C7 H7C 109.5 . .
C6 C8 H8A 109.5 . .
C6 C8 H8B 109.5 . .
H8A C8 H8B 109.5 . .
C6 C8 H8C 109.5 . .
H8A C8 H8C 109.5 . .
H8B C8 H8C 109.5 . .
S5 C9 H9A 109.5 . .
S5 C9 H9B 109.5 . .
H9A C9 H9B 109.5 . .
S5 C9 H9C 109.5 . .
H9A C9 H9C 109.5 . .
H9B C9 H9C 109.5 . .
C12 C10 C11 111.9(10) . .
C12 C10 S6 108.4(7) . .
C11 C10 S6 107.8(8) . .
C12 C10 H10A 109.6 . .
C11 C10 H10A 109.6 . .
S6 C10 H10A 109.6 . .
C10 C11 H11A 109.5 . .
C10 C11 H11B 109.5 . .
H11A C11 H11B 109.5 . .
C10 C11 H11C 109.5 . .
H11A C11 H11C 109.5 . .
H11B C11 H11C 109.5 . .
C10 C12 H12A 109.5 . .
C10 C12 H12B 109.5 . .
H12A C12 H12B 109.5 . .
C10 C12 H12C 109.5 . .
H12A C12 H12C 109.5 . .
H12B C12 H12C 109.5 . .

loop_
_geom_bond_atom_site_label_1
_geom_bond_atom_site_label_2
_geom_bond_distance
_geom_bond_site_symmetry_2
Ni1 S5 2.194(3) 2_565
Ni1 S1 2.195(3) .
Ni1 S6 2.209(3) 2_565
Ni1 S2 2.211(3) .
Ni1 Ni3 2.923(3) 2_565
Ni1 Ni2 2.954(3) .
Ni2 S3 2.192(3) .
Ni2 S1 2.197(3) .
Ni2 S4 2.211(3) .
Ni2 S2 2.213(3) .
Ni2 Ni3 2.916(2) .
Ni3 S3 2.189(3) .
Ni3 S5 2.190(3) .
Ni3 S6 2.211(3) .
Ni3 S4 2.211(3) .
Ni3 Ni1 2.923(3) 2_565
S1 C1 1.837(8) .
S2 C2 1.848(9) .
S3 C5 1.811(8) .
S4 C6 1.838(9) .
S5 C9 1.820(8) .
S5 Ni1 2.194(3) 2_565
S6 C10 1.847(9) .
S6 Ni1 2.209(3) 2_565
C1 H1A 0.9600 .
C1 H1B 0.9600 .
C1 H1C 0.9600 .
C2 C4 1.487(12) .
C2 C3 1.516(12) .
C2 H2A 0.9800 .
C3 H3A 0.9600 .
C3 H3B 0.9600 .
C3 H3C 0.9600 .
C4 H4A 0.9600 .
C4 H4B 0.9600 .
C4 H4C 0.9600 .
C5 H5A 0.9600 .
C5 H5B 0.9600 .
C5 H5C 0.9600 .
C6 C7 1.516(12) .
C6 C8 1.533(12) .
C6 H6A 0.9800 .
C7 H7A 0.9600 .
C7 H7B 0.9600 .
C7 H7C 0.9600 .
C8 H8A 0.9600 .
C8 H8B 0.9600 .
C8 H8C 0.9600 .
C9 H9A 0.9600 .
C9 H9B 0.9600 .
C9 H9C 0.9600 .
C10 C12 1.503(14) .
C10 C11 1.505(14) .
C10 H10A 0.9800 .
C11 H11A 0.9600 .
C11 H11B 0.9600 .
C11 H11C 0.9600 .
C12 H12A 0.9600 .
C12 H12B 0.9600 .
C12 H12C 0.9600 .
